data_2211740
loop_
_publ_author_name
'Ben Zarkouna, Emna'
'Horchani-Naifer, Karima'
'F\'erid, Mokhtar'
'Driss, Ahmed'

_publ_section_title
;
 LiTb(PO~3~)~4~
;
_journal_coeditor_code BR2021
_journal_issue 1
_journal_name_full 'Acta Crystallographica Section E'
_journal_page_first i1
_journal_page_last i2
_journal_paper_doi 10.1107/S1600536806051737
_journal_volume 63
_journal_year 2007
_chemical_formula_iupac 'Li Tb (P O3)4'
_chemical_formula_structural 'Li Tb (P O3)4'
_chemical_formula_sum 'Li O12 P4 Tb'
_chemical_formula_weight 481.74
_chemical_name_common 'lithium terbium polyphosphate'
_chemical_name_systematic
;
lithium terbium polyphosphate
;
_space_group_IT_number 15
_symmetry_cell_setting monoclinic
_symmetry_space_group_name_Hall '-C 2yc'
_symmetry_space_group_name_H-M 'C 1 2/c 1'
_atom_sites_solution_primary heavy
_atom_sites_solution_secondary difmap
_audit_creation_method SHELXL-97
_cell_angle_alpha 90.00
_cell_angle_beta 126.150(10)
_cell_angle_gamma 90.00
_cell_formula_units_Z 4
_cell_length_a 16.358(2)
_cell_length_b 7.050(2)
_cell_length_c 9.629(2)
_cell_measurement_reflns_used 25
_cell_measurement_temperature 293(2)
_cell_measurement_theta_max 14.66
_cell_measurement_theta_min 10.72
_cell_volume 896.7(4)
_computing_cell_refinement 'CAD-4 EXPRESS'
_computing_data_collection 'CAD-4 EXPRESS (Duisenberg, 1992; Mac\'i\<cek & Yordanov, 1992)'
_computing_data_reduction 'XCAD4 (Harms & Wocadlo, 1995)'
_computing_molecular_graphics 'DIAMOND (Brandenburg, 1998)'
_computing_publication_material SHELXL97
_computing_structure_refinement 'SHELXL97 (Sheldrick, 1997)'
_computing_structure_solution 'SHELXS97 (Sheldrick, 1997)'
_diffrn_ambient_temperature 293(2)
_diffrn_measured_fraction_theta_full 1.000
_diffrn_measured_fraction_theta_max 1.000
_diffrn_measurement_device_type 'Enraf--Nonius CAD-4'
_diffrn_measurement_method \w/2\q
_diffrn_radiation_monochromator graphite
_diffrn_radiation_source 'fine-focus sealed tube'
_diffrn_radiation_type MoK\a
_diffrn_radiation_wavelength 0.71069
_diffrn_reflns_av_R_equivalents 0.0162
_diffrn_reflns_av_sigmaI/netI 0.0174
_diffrn_reflns_limit_h_max 17
_diffrn_reflns_limit_h_min -20
_diffrn_reflns_limit_k_max 8
_diffrn_reflns_limit_k_min -1
_diffrn_reflns_limit_l_max 12
_diffrn_reflns_limit_l_min -1
_diffrn_reflns_number 1324
_diffrn_reflns_theta_full 26.94
_diffrn_reflns_theta_max 26.94
_diffrn_reflns_theta_min 3.08
_diffrn_standards_decay_% 1
_diffrn_standards_interval_time 120
_diffrn_standards_number 2
_exptl_absorpt_coefficient_mu 8.669
_exptl_absorpt_correction_T_max 0.6462
_exptl_absorpt_correction_T_min 0.2357
_exptl_absorpt_correction_type psi-scan
_exptl_absorpt_process_details '(North <i>et al.</i>,  1968)'
_exptl_crystal_colour colourless
_exptl_crystal_density_diffrn 3.569
_exptl_crystal_description Plate
_exptl_crystal_F_000 896
_exptl_crystal_size_max 0.28
_exptl_crystal_size_mid 0.16
_exptl_crystal_size_min 0.08
_refine_diff_density_max 1.380
_refine_diff_density_min -1.145
_refine_ls_extinction_coef 0.0025(2)
_refine_ls_extinction_expression Fc^*^=kFc[1+0.001xFc^2^\l^3^/sin(2\q)]^-1/4^
_refine_ls_extinction_method SHELXL97
_refine_ls_goodness_of_fit_ref 1.079
_refine_ls_matrix_type full
_refine_ls_number_parameters 84
_refine_ls_number_reflns 974
_refine_ls_number_restraints 0
_refine_ls_restrained_S_all 1.079
_refine_ls_R_factor_all 0.0202
_refine_ls_R_factor_gt 0.0196
_refine_ls_shift/su_max 0.000
_refine_ls_shift/su_mean 0.000
_refine_ls_structure_factor_coef Fsqd
_refine_ls_weighting_details 'calc w=1/[\s^2^(Fo^2^)+(0.0344P)^2^+5.8217P] where P=(Fo^2^+2Fc^2^)/3'
_refine_ls_weighting_scheme calc
_refine_ls_wR_factor_gt 0.0533
_refine_ls_wR_factor_ref 0.0537
_reflns_number_gt 951
_reflns_number_total 974
_reflns_threshold_expression I>2\s(I)
_cod_data_source_file br2021.cif
_cod_data_source_block I
_cod_original_sg_symbol_H-M 'C 2/c'
_cod_database_code 2211740
_cod_database_fobs_code 2211740

loop_
_symmetry_equiv_pos_as_xyz
'x, y, z'
'-x, y, -z+1/2'
'x+1/2, y+1/2, z'
'-x+1/2, y+1/2, -z+1/2'
'-x, -y, -z'
'x, -y, z-1/2'
'-x+1/2, -y+1/2, -z'
'x+1/2, -y+1/2, z-1/2'

loop_
_atom_site_type_symbol
_atom_site_label
_atom_site_fract_x
_atom_site_fract_y
_atom_site_fract_z
_atom_site_U_iso_or_equiv
_atom_site_adp_type
_atom_site_calc_flag
_atom_site_refinement_flags
_atom_site_occupancy
Li Li 0.0000 0.7050(10) 0.2500 0.018(2) Uani d S 1
Tb Tb 0.0000 0.20252(3) 0.2500 0.00650(10) Uani d S 1
P P1 0.13795(7) 0.55300(10) 0.61510(10) 0.0064(2) Uani d . 1
P P2 0.14715(7) 0.15200(10) 0.69740(10) 0.0068(2) Uani d . 1
O O1 0.1137(2) 0.7167(4) 0.6825(4) 0.0121(6) Uani d . 1
O O2 0.0719(2) 0.0871(4) 0.7268(4) 0.0106(5) Uani d . 1
O O3 0.1286(2) 0.1149(4) 0.5286(3) 0.0116(5) Uani d . 1
O O4 0.1578(2) 0.3762(4) 0.7340(3) 0.0108(5) Uani d . 1
O O5 0.2555(2) 0.0801(4) 0.8536(3) 0.0104(5) Uani d . 1
O O6 0.0653(2) 0.5027(4) 0.4280(3) 0.0097(5) Uani d . 1

loop_
_atom_site_aniso_label
_atom_site_aniso_U_11
_atom_site_aniso_U_22
_atom_site_aniso_U_33
_atom_site_aniso_U_12
_atom_site_aniso_U_13
_atom_site_aniso_U_23
Li 0.024(6) 0.016(6) 0.016(5) 0.000 0.013(5) 0.000
Tb 0.0053(2) 0.0071(2) 0.0066(2) 0.000 0.00310(10) 0.000
P1 0.0045(4) 0.0069(5) 0.0069(4) -0.0004(3) 0.0029(4) -0.0002(3)
P2 0.0047(4) 0.0079(4) 0.0075(4) 0.0000(3) 0.0035(4) 0.0011(3)
O1 0.0110(10) 0.0120(10) 0.0160(10) 0.0000(10) 0.0090(10) -0.0030(10)
O2 0.0060(10) 0.0110(10) 0.0170(10) 0.0000(10) 0.0080(10) 0.0020(10)
O3 0.0120(10) 0.0120(10) 0.0090(10) 0.0010(10) 0.0050(10) 0.0000(10)
O4 0.0160(10) 0.0070(10) 0.0100(10) 0.0000(10) 0.0080(10) 0.0000(10)
O5 0.0060(10) 0.0160(10) 0.0100(10) 0.0010(10) 0.0050(10) 0.0020(10)
O6 0.0050(10) 0.0120(10) 0.0080(10) -0.0020(10) 0.0020(10) 0.0000(10)

loop_
_atom_type_symbol
_atom_type_description
_atom_type_scat_dispersion_real
_atom_type_scat_dispersion_imag
_atom_type_scat_source
O O 0.0106 0.0060 'International Tables Vol C Tables 4.2.6.8 and 6.1.1.4'
Li Li -0.0003 0.0001 'International Tables Vol C Tables 4.2.6.8 and 6.1.1.4'
P P 0.1023 0.0942 'International Tables Vol C Tables 4.2.6.8 and 6.1.1.4'
Tb Tb -0.1723 4.1537 'International Tables Vol C Tables 4.2.6.8 and 6.1.1.4'

loop_
_geom_angle_atom_site_label_1
_geom_angle_atom_site_label_2
_geom_angle_atom_site_label_3
_geom_angle_site_symmetry_1
_geom_angle_site_symmetry_3
_geom_angle
_geom_angle_publ_flag
O2 Li O2 6_565 5_566 84.0(4) ?
O2 Li O6 6_565 2 119.23(11) ?
O2 Li O6 5_566 2 125.26(11) ?
O2 Li O6 6_565 . 125.26(11) ?
O2 Li O6 5_566 . 119.23(11) ?
O6 Li O6 2 . 88.4(4) ?
O1 P1 O6 . . 118.7(2) y
O1 P1 O4 . . 106.7(2) y
O6 P1 O4 . . 111.10(10) y
O1 P1 O5 . 4_556 111.5(2) y
O6 P1 O5 . 4_556 105.00(10) y
O4 P1 O5 . 4_556 102.80(10) y
O2 P2 O3 . . 119.6(2) y
O2 P2 O5 . . 107.90(10) y
O3 P2 O5 . . 111.9(2) y
O2 P2 O4 . . 104.80(10) y
O3 P2 O4 . . 109.80(10) y
O5 P2 O4 . . 101.0(2) y
P1 O4 P2 . . 131.5(2) y
P2 O5 P1 . 4_546 134.6(2) y

loop_
_geom_bond_atom_site_label_1
_geom_bond_atom_site_label_2
_geom_bond_site_symmetry_2
_geom_bond_distance
_geom_bond_publ_flag
Li O2 6_565 1.974(8) y
Li O2 5_566 1.974(8) n
Li O6 2 1.987(7) n
Li O6 . 1.987(7) y
Li Tb 1_565 3.509(10) n
Li Tb . 3.541(10) n
Tb O3 2 2.312(3) n
Tb O3 . 2.312(3) y
Tb O1 6_565 2.374(3) y
Tb O1 5_566 2.374(3) n
Tb O2 5_556 2.432(3) n
Tb O2 6 2.432(3) y
Tb O6 . 2.530(3) y
Tb O6 2 2.530(3) n
P1 O1 . 1.488(3) y
P1 O6 . 1.502(3) y
P1 O4 . 1.591(3) y
P1 O5 4_556 1.596(3) y
P2 O2 . 1.488(3) y
P2 O3 . 1.490(3) y
P2 O5 . 1.586(3) y
P2 O4 . 1.606(3) y
